data_4120718
loop_
_publ_author_name
'Laura J. Clouston'
'Randall B. Siedschlag'
'P. Alex Rudd'
'Nora Planas'
'Shuxian Hu'
'Adam D. Miller'
'Laura Gagliardi'
'Connie C. Lu'

_publ_section_title
;
 Systematic Variation of Metal-Metal Bond Order in Metal-Chromium
 Complexes
;
_journal_name_full 'Journal of the American Chemical Society'
_journal_page_first 13142
_journal_page_last 13148
_journal_paper_doi 10.1021/ja406506m
_journal_volume 135
_journal_year 2013
_chemical_formula_moiety 'C39 H60 Co Cr N4 P3'
_chemical_formula_sum 'C39 H60 Co Cr N4 P3'
_chemical_formula_weight 788.75
_chemical_name_common 'CoCrL neutral'
_chemical_name_systematic
; 
 ? 
;
_space_group_IT_number 2
_symmetry_cell_setting triclinic
_symmetry_space_group_name_Hall '-P 1'
_symmetry_space_group_name_H-M 'P -1'
_atom_sites_solution_hydrogens geom
_atom_sites_solution_primary direct
_atom_sites_solution_secondary difmap
_audit_creation_method SHELXL-97
_cell_angle_alpha 113.252(2)
_cell_angle_beta 95.561(2)
_cell_angle_gamma 101.549(2)
_cell_formula_units_Z 4
_cell_length_a 12.3712(19)
_cell_length_b 19.416(3)
_cell_length_c 19.653(3)
_cell_measurement_reflns_used 4698
_cell_measurement_temperature 173(2)
_cell_measurement_theta_max 23.619
_cell_measurement_theta_min 2.146
_cell_volume 4167.4(11)
_computing_cell_refinement 'SAINT, Bruker'
_computing_data_collection 'APEX II, Bruker'
_computing_data_reduction 'SAINT, Bruker'
_computing_molecular_graphics 'SHELXTL, Bruker'
_computing_structure_refinement 'SHELXL-97 (Sheldrick, 2008)'
_computing_structure_solution 'SHELXS-97 (Sheldrick, 2008)'
_diffrn_ambient_temperature 173(2)
_diffrn_measured_fraction_theta_full 0.986
_diffrn_measured_fraction_theta_max 0.986
_diffrn_measurement_device_type 'Bruker APEX II CCD'
_diffrn_measurement_method 'area detector-omega scans per phi'
_diffrn_radiation_monochromator graphite
_diffrn_radiation_source 'fine-focus sealed tube'
_diffrn_radiation_type MoK\a
_diffrn_radiation_wavelength 0.71073
_diffrn_reflns_av_R_equivalents 0.0920
_diffrn_reflns_av_sigmaI/netI 0.1501
_diffrn_reflns_limit_h_max 14
_diffrn_reflns_limit_h_min -14
_diffrn_reflns_limit_k_max 23
_diffrn_reflns_limit_k_min -23
_diffrn_reflns_limit_l_max 23
_diffrn_reflns_limit_l_min -23
_diffrn_reflns_number 34306
_diffrn_reflns_theta_full 25.04
_diffrn_reflns_theta_max 25.04
_diffrn_reflns_theta_min 1.87
_exptl_absorpt_coefficient_mu 0.805
_exptl_absorpt_correction_T_max 0.9239
_exptl_absorpt_correction_T_min 0.6891
_exptl_absorpt_correction_type multi-scan
_exptl_absorpt_process_details 'SADABS, R. Blessing, 1995'
_exptl_crystal_colour brown
_exptl_crystal_density_diffrn 1.257
_exptl_crystal_description block
_exptl_crystal_F_000 1672
_exptl_crystal_size_max 0.50
_exptl_crystal_size_mid 0.20
_exptl_crystal_size_min 0.10
_refine_diff_density_max 0.703
_refine_diff_density_min -0.809
_refine_diff_density_rms 0.091
_refine_ls_extinction_method none
_refine_ls_goodness_of_fit_ref 0.880
_refine_ls_hydrogen_treatment constr
_refine_ls_matrix_type full
_refine_ls_number_parameters 889
_refine_ls_number_reflns 14553
_refine_ls_number_restraints 0
_refine_ls_restrained_S_all 0.880
_refine_ls_R_factor_all 0.1305
_refine_ls_R_factor_gt 0.0606
_refine_ls_shift/su_max 0.000
_refine_ls_shift/su_mean 0.000
_refine_ls_structure_factor_coef Fsqd
_refine_ls_weighting_details 'calc w=1/[\s^2^(Fo^2^)+(0.0466P)^2^+0.0000P] where P=(Fo^2^+2Fc^2^)/3'
_refine_ls_weighting_scheme calc
_refine_ls_wR_factor_gt 0.1160
_refine_ls_wR_factor_ref 0.1359
_reflns_number_gt 7633
_reflns_number_total 14553
_reflns_threshold_expression >2sigma(I)
_cod_data_source_file ja406506m_si_002.cif
_cod_data_source_block 12117_ljc_ma
_cod_original_cell_volume 4167.5(11)
_cod_database_code 4120718

loop_
_symmetry_equiv_pos_as_xyz
'x, y, z'
'-x, -y, -z'

loop_
_atom_site_label
_atom_site_type_symbol
_atom_site_fract_x
_atom_site_fract_y
_atom_site_fract_z
_atom_site_U_iso_or_equiv
_atom_site_adp_type
_atom_site_occupancy
_atom_site_symmetry_multiplicity
_atom_site_calc_flag
_atom_site_refinement_flags
Co1 Co 0.04338(5) 0.77870(4) 0.19773(4) 0.02241(19) Uani 1 1 d .
Co2 Co 0.67260(6) 0.26269(4) 0.32516(4) 0.02508(19) Uani 1 1 d .
Cr1 Cr 0.20715(7) 0.77737(5) 0.17081(5) 0.0224(2) Uani 1 1 d .
Cr2 Cr 0.83520(7) 0.25372(5) 0.30118(5) 0.0245(2) Uani 1 1 d .
P1 P 0.02296(11) 0.66545(8) 0.20312(8) 0.0259(3) Uani 1 1 d .
P2 P 0.11244(12) 0.88769(8) 0.30231(8) 0.0265(4) Uani 1 1 d .
P3 P -0.01796(11) 0.78145(8) 0.08927(8) 0.0252(3) Uani 1 1 d .
P4 P 0.67391(12) 0.18016(8) 0.37729(8) 0.0283(4) Uani 1 1 d .
P5 P 0.73361(12) 0.38969(8) 0.39338(8) 0.0319(4) Uani 1 1 d .
P6 P 0.60352(12) 0.22017(8) 0.20364(8) 0.0282(4) Uani 1 1 d .
N1 N 0.2039(3) 0.6696(2) 0.1397(2) 0.0263(11) Uani 1 1 d .
N2 N 0.3775(3) 0.7769(2) 0.1436(2) 0.0209(10) Uani 1 1 d .
N3 N 0.3030(3) 0.8512(2) 0.2645(2) 0.0253(11) Uani 1 1 d .
N4 N 0.2020(3) 0.8146(2) 0.0937(2) 0.0265(11) Uani 1 1 d .
N5 N 0.8879(3) 0.2135(2) 0.3696(2) 0.0276(11) Uani 1 1 d .
N6 N 1.0043(3) 0.2467(2) 0.2756(2) 0.0211(10) Uani 1 1 d .
N7 N 0.9040(4) 0.3600(2) 0.3224(2) 0.0285(11) Uani 1 1 d .
N8 N 0.7948(3) 0.1809(2) 0.1965(2) 0.0265(11) Uani 1 1 d .
C1 C 0.1118(4) 0.6129(3) 0.1437(3) 0.0271(13) Uani 1 1 d .
H1A H 0.1413 0.5809 0.1656 0.032 Uiso 1 1 calc R
H1B H 0.0673 0.5782 0.0924 0.032 Uiso 1 1 calc R
C2 C 0.4525(4) 0.8026(3) 0.2150(3) 0.0247(13) Uani 1 1 d .
C3 C 0.4127(4) 0.8471(3) 0.2777(3) 0.0234(12) Uani 1 1 d .
C4 C 0.2630(4) 0.8960(3) 0.3308(3) 0.0271(13) Uani 1 1 d .
H4A H 0.3064 0.9511 0.3527 0.033 Uiso 1 1 calc R
H4B H 0.2729 0.8759 0.3695 0.033 Uiso 1 1 calc R
C5 C 0.1240(5) 0.9875(3) 0.3104(3) 0.0337(15) Uani 1 1 d .
H5 H 0.1702 1.0242 0.3614 0.040 Uiso 1 1 calc R
C6 C 0.0107(5) 1.0076(3) 0.3051(3) 0.0463(17) Uani 1 1 d .
H6A H 0.0226 1.0598 0.3069 0.069 Uiso 1 1 calc R
H6B H -0.0236 1.0061 0.3476 0.069 Uiso 1 1 calc R
H6C H -0.0393 0.9698 0.2575 0.069 Uiso 1 1 calc R
C7 C 0.1868(5) 1.0008(3) 0.2524(3) 0.0440(16) Uani 1 1 d .
H7C H 0.1382 0.9727 0.2022 0.066 Uiso 1 1 calc R
H7D H 0.2545 0.9819 0.2525 0.066 Uiso 1 1 calc R
H7E H 0.2083 1.0564 0.2649 0.066 Uiso 1 1 calc R
C8 C 0.0635(4) 0.8882(3) 0.3876(3) 0.0291(13) Uani 1 1 d .
H8 H 0.0866 0.8450 0.3954 0.035 Uiso 1 1 calc R
C9 C 0.1161(5) 0.9608(3) 0.4606(3) 0.0476(17) Uani 1 1 d .
H9A H 0.0911 1.0048 0.4582 0.071 Uiso 1 1 calc R
H9B H 0.1982 0.9724 0.4672 0.071 Uiso 1 1 calc R
H9C H 0.0927 0.9520 0.5034 0.071 Uiso 1 1 calc R
C10 C -0.0659(4) 0.8672(3) 0.3765(3) 0.0409(16) Uani 1 1 d .
H10A H -0.0884 0.8623 0.4212 0.061 Uiso 1 1 calc R
H10B H -0.0976 0.8178 0.3319 0.061 Uiso 1 1 calc R
H10C H -0.0939 0.9081 0.3693 0.061 Uiso 1 1 calc R
C11 C 0.4864(4) 0.8839(3) 0.3478(3) 0.0325(14) Uani 1 1 d .
H11 H 0.4638 0.9173 0.3910 0.039 Uiso 1 1 calc R
C12 C 0.5927(5) 0.8711(3) 0.3539(3) 0.0386(15) Uani 1 1 d .
H12 H 0.6428 0.8964 0.4014 0.046 Uiso 1 1 calc R
C13 C 0.6263(5) 0.8227(3) 0.2923(3) 0.0420(16) Uani 1 1 d .
H13 H 0.6977 0.8123 0.2977 0.050 Uiso 1 1 calc R
C14 C 0.5563(4) 0.7892(3) 0.2224(3) 0.0333(15) Uani 1 1 d .
H14 H 0.5802 0.7567 0.1794 0.040 Uiso 1 1 calc R
C15 C 0.3682(4) 0.6965(3) 0.0920(3) 0.0273(13) Uani 1 1 d .
C16 C 0.2783(4) 0.6416(3) 0.0952(3) 0.0267(13) Uani 1 1 d .
C17 C 0.2725(5) 0.5630(3) 0.0524(3) 0.0352(15) Uani 1 1 d .
H17 H 0.2139 0.5239 0.0539 0.042 Uiso 1 1 calc R
C18 C 0.3510(5) 0.5417(3) 0.0082(3) 0.0394(16) Uani 1 1 d .
H18 H 0.3468 0.4882 -0.0190 0.047 Uiso 1 1 calc R
C19 C 0.4351(5) 0.5965(3) 0.0029(3) 0.0401(16) Uani 1 1 d .
H19 H 0.4869 0.5810 -0.0291 0.048 Uiso 1 1 calc R
C20 C 0.4434(4) 0.6743(3) 0.0447(3) 0.0309(14) Uani 1 1 d .
H20 H 0.5008 0.7126 0.0411 0.037 Uiso 1 1 calc R
C21 C 0.3987(4) 0.8319(3) 0.1103(3) 0.0254(13) Uani 1 1 d .
C22 C 0.5035(4) 0.8686(3) 0.1078(3) 0.0297(14) Uani 1 1 d .
H22 H 0.5671 0.8560 0.1264 0.036 Uiso 1 1 calc R
C23 C 0.5197(5) 0.9235(3) 0.0791(3) 0.0348(14) Uani 1 1 d .
H23 H 0.5932 0.9483 0.0776 0.042 Uiso 1 1 calc R
C24 C 0.4269(5) 0.9413(3) 0.0529(3) 0.0336(14) Uani 1 1 d .
H24 H 0.4367 0.9791 0.0331 0.040 Uiso 1 1 calc R
C25 C 0.3197(5) 0.9052(3) 0.0548(3) 0.0336(14) Uani 1 1 d .
H25 H 0.2567 0.9178 0.0355 0.040 Uiso 1 1 calc R
C26 C 0.3029(4) 0.8503(3) 0.0847(3) 0.0236(12) Uani 1 1 d .
C27 C 0.1014(4) 0.8296(3) 0.0625(3) 0.0283(13) Uani 1 1 d .
H27A H 0.0913 0.8088 0.0068 0.034 Uiso 1 1 calc R
H27B H 0.1085 0.8862 0.0832 0.034 Uiso 1 1 calc R
C28 C -0.0796(4) 0.6964(3) -0.0023(3) 0.0324(14) Uani 1 1 d .
H28 H -0.0887 0.7165 -0.0417 0.039 Uiso 1 1 calc R
C29 C -0.1948(5) 0.6499(3) -0.0040(3) 0.0416(16) Uani 1 1 d .
H29A H -0.2213 0.6046 -0.0529 0.062 Uiso 1 1 calc R
H29B H -0.2477 0.6825 0.0033 0.062 Uiso 1 1 calc R
H29C H -0.1899 0.6326 0.0365 0.062 Uiso 1 1 calc R
C30 C 0.0003(5) 0.6432(3) -0.0243(3) 0.0485(18) Uani 1 1 d .
H30A H 0.0129 0.6238 0.0140 0.073 Uiso 1 1 calc R
H30B H 0.0722 0.6726 -0.0277 0.073 Uiso 1 1 calc R
H30C H -0.0335 0.5993 -0.0734 0.073 Uiso 1 1 calc R
C31 C -0.1157(4) 0.8438(3) 0.0955(3) 0.0285(13) Uani 1 1 d .
H31 H -0.0681 0.8983 0.1242 0.034 Uiso 1 1 calc R
C32 C -0.1708(5) 0.8401(3) 0.0216(3) 0.0474(18) Uani 1 1 d .
H32A H -0.2242 0.7892 -0.0075 0.071 Uiso 1 1 calc R
H32B H -0.1131 0.8480 -0.0073 0.071 Uiso 1 1 calc R
H32C H -0.2109 0.8808 0.0318 0.071 Uiso 1 1 calc R
C33 C -0.2007(5) 0.8330(3) 0.1440(3) 0.0436(17) Uani 1 1 d .
H33A H -0.2364 0.8761 0.1585 0.065 Uiso 1 1 calc R
H33B H -0.1621 0.8321 0.1895 0.065 Uiso 1 1 calc R
H33C H -0.2582 0.7839 0.1151 0.065 Uiso 1 1 calc R
C34 C -0.1180(4) 0.5981(3) 0.1596(3) 0.0286(13) Uani 1 1 d .
H34 H -0.1266 0.5844 0.1044 0.034 Uiso 1 1 calc R
C35 C -0.1382(5) 0.5204(3) 0.1661(3) 0.0419(16) Uani 1 1 d .
H35A H -0.1377 0.5297 0.2189 0.063 Uiso 1 1 calc R
H35B H -0.0785 0.4954 0.1485 0.063 Uiso 1 1 calc R
H35C H -0.2112 0.4865 0.1350 0.063 Uiso 1 1 calc R
C36 C -0.2107(5) 0.6388(3) 0.1859(3) 0.0430(16) Uani 1 1 d .
H36A H -0.2837 0.6058 0.1541 0.064 Uiso 1 1 calc R
H36B H -0.1952 0.6884 0.1819 0.064 Uiso 1 1 calc R
H36C H -0.2122 0.6483 0.2386 0.064 Uiso 1 1 calc R
C37 C 0.0616(5) 0.6509(3) 0.2886(3) 0.0314(14) Uani 1 1 d .
H37 H 0.0550 0.5942 0.2721 0.038 Uiso 1 1 calc R
C38 C -0.0136(5) 0.6738(3) 0.3456(3) 0.0389(15) Uani 1 1 d .
H38A H 0.0200 0.6740 0.3929 0.058 Uiso 1 1 calc R
H38B H -0.0877 0.6364 0.3257 0.058 Uiso 1 1 calc R
H38C H -0.0216 0.7258 0.3549 0.058 Uiso 1 1 calc R
C39 C 0.1850(5) 0.6942(3) 0.3260(3) 0.0403(16) Uani 1 1 d .
H39A H 0.1932 0.7503 0.3470 0.061 Uiso 1 1 calc R
H39B H 0.2326 0.6801 0.2883 0.061 Uiso 1 1 calc R
H39C H 0.2080 0.6798 0.3667 0.061 Uiso 1 1 calc R
C40 C 0.6253(4) 0.0731(3) 0.3279(3) 0.0332(14) Uani 1 1 d .
H40 H 0.6365 0.0530 0.3671 0.040 Uiso 1 1 calc R
C41 C 0.6966(5) 0.0399(3) 0.2706(3) 0.0470(17) Uani 1 1 d .
H41A H 0.6723 -0.0170 0.2484 0.071 Uiso 1 1 calc R
H41B H 0.7758 0.0575 0.2956 0.071 Uiso 1 1 calc R
H41C H 0.6874 0.0576 0.2306 0.071 Uiso 1 1 calc R
C42 C 0.5002(5) 0.0438(3) 0.2928(4) 0.0493(18) Uani 1 1 d .
H42A H 0.4838 0.0672 0.2583 0.074 Uiso 1 1 calc R
H42B H 0.4563 0.0583 0.3328 0.074 Uiso 1 1 calc R
H42C H 0.4801 -0.0128 0.2647 0.074 Uiso 1 1 calc R
C43 C 0.8209(4) 0.1906(3) 0.4166(3) 0.0276(13) Uani 1 1 d .
H43A H 0.8430 0.2305 0.4694 0.033 Uiso 1 1 calc R
H43B H 0.8304 0.1407 0.4155 0.033 Uiso 1 1 calc R
C44 C 1.0466(4) 0.3134(3) 0.2600(3) 0.0302(14) Uani 1 1 d .
C45 C 0.9945(4) 0.3745(3) 0.2892(3) 0.0284(13) Uani 1 1 d .
C46 C 0.8495(4) 0.4233(3) 0.3528(3) 0.0322(14) Uani 1 1 d .
H46A H 0.8201 0.4365 0.3122 0.039 Uiso 1 1 calc R
H46B H 0.9041 0.4701 0.3922 0.039 Uiso 1 1 calc R
C47 C 0.6386(5) 0.4509(3) 0.3864(3) 0.0409(16) Uani 1 1 d .
H47 H 0.6304 0.4457 0.3334 0.049 Uiso 1 1 calc R
C48 C 0.6831(6) 0.5369(3) 0.4364(4) 0.066(2) Uani 1 1 d .
H48A H 0.6329 0.5649 0.4235 0.099 Uiso 1 1 calc R
H48B H 0.7586 0.5555 0.4286 0.099 Uiso 1 1 calc R
H48C H 0.6868 0.5460 0.4894 0.099 Uiso 1 1 calc R
C49 C 0.5209(5) 0.4193(4) 0.3957(4) 0.063(2) Uani 1 1 d .
H49A H 0.5233 0.4247 0.4476 0.094 Uiso 1 1 calc R
H49B H 0.4929 0.3643 0.3605 0.094 Uiso 1 1 calc R
H49C H 0.4707 0.4485 0.3851 0.094 Uiso 1 1 calc R
C50 C 0.8008(5) 0.4380(3) 0.4940(3) 0.0377(15) Uani 1 1 d .
H50 H 0.8327 0.4943 0.5074 0.045 Uiso 1 1 calc R
C51 C 0.8983(5) 0.4039(3) 0.5070(3) 0.0500(18) Uani 1 1 d .
H51A H 0.9322 0.4282 0.5609 0.075 Uiso 1 1 calc R
H51B H 0.9551 0.4140 0.4783 0.075 Uiso 1 1 calc R
H51C H 0.8700 0.3478 0.4901 0.075 Uiso 1 1 calc R
C52 C 0.7185(6) 0.4316(4) 0.5462(3) 0.060(2) Uani 1 1 d .
H52A H 0.6788 0.3770 0.5297 0.090 Uiso 1 1 calc R
H52B H 0.6639 0.4613 0.5440 0.090 Uiso 1 1 calc R
H52C H 0.7602 0.4525 0.5981 0.090 Uiso 1 1 calc R
C53 C 1.0355(5) 0.4413(3) 0.2794(3) 0.0319(14) Uani 1 1 d .
H53 H 1.0026 0.4837 0.2985 0.038 Uiso 1 1 calc R
C54 C 1.1232(5) 0.4466(3) 0.2424(3) 0.0383(15) Uani 1 1 d .
H54 H 1.1505 0.4930 0.2367 0.046 Uiso 1 1 calc R
C55 C 1.1722(5) 0.3869(3) 0.2136(3) 0.0398(15) Uani 1 1 d .
H55 H 1.2326 0.3915 0.1879 0.048 Uiso 1 1 calc R
C56 C 1.1324(4) 0.3195(3) 0.2223(3) 0.0332(14) Uani 1 1 d .
H56 H 1.1652 0.2772 0.2019 0.040 Uiso 1 1 calc R
C57 C 0.9842(4) 0.1726(3) 0.2088(3) 0.0273(13) Uani 1 1 d .
C58 C 1.0661(4) 0.1350(3) 0.1881(3) 0.0302(14) Uani 1 1 d .
H58 H 1.1391 0.1554 0.2191 0.036 Uiso 1 1 calc R
C59 C 1.0434(5) 0.0679(3) 0.1229(3) 0.0336(14) Uani 1 1 d .
H59 H 1.1007 0.0422 0.1082 0.040 Uiso 1 1 calc R
C60 C 0.9369(5) 0.0383(3) 0.0789(3) 0.0318(14) Uani 1 1 d .
H60 H 0.9219 -0.0068 0.0327 0.038 Uiso 1 1 calc R
C61 C 0.8504(4) 0.0737(3) 0.1013(3) 0.0281(13) Uani 1 1 d .
H61 H 0.7766 0.0516 0.0714 0.034 Uiso 1 1 calc R
C62 C 0.8734(4) 0.1416(3) 0.1674(3) 0.0259(13) Uani 1 1 d .
C63 C 0.6805(4) 0.1512(3) 0.1524(3) 0.0278(13) Uani 1 1 d .
H63A H 0.6461 0.0987 0.1483 0.033 Uiso 1 1 calc R
H63B H 0.6803 0.1483 0.1009 0.033 Uiso 1 1 calc R
C64 C 0.6040(5) 0.2744(3) 0.1442(3) 0.0417(16) Uani 1 1 d .
H64 H 0.5664 0.2356 0.0917 0.050 Uiso 1 1 calc R
C65 C 0.7231(6) 0.3108(4) 0.1403(4) 0.062(2) Uani 1 1 d .
H65A H 0.7198 0.3326 0.1030 0.093 Uiso 1 1 calc R
H65B H 0.7650 0.2711 0.1253 0.093 Uiso 1 1 calc R
H65C H 0.7611 0.3523 0.1899 0.093 Uiso 1 1 calc R
C66 C 0.5351(7) 0.3343(4) 0.1689(4) 0.070(2) Uani 1 1 d .
H66A H 0.5695 0.3736 0.2202 0.105 Uiso 1 1 calc R
H66B H 0.4580 0.3083 0.1680 0.105 Uiso 1 1 calc R
H66C H 0.5336 0.3593 0.1343 0.105 Uiso 1 1 calc R
C67 C 0.4572(4) 0.1597(3) 0.1790(3) 0.0302(14) Uani 1 1 d .
H67 H 0.4632 0.1095 0.1798 0.036 Uiso 1 1 calc R
C68 C 0.3894(5) 0.1379(4) 0.1009(3) 0.0517(18) Uani 1 1 d .
H68A H 0.3187 0.0993 0.0918 0.078 Uiso 1 1 calc R
H68B H 0.4330 0.1160 0.0624 0.078 Uiso 1 1 calc R
H68C H 0.3731 0.1843 0.0985 0.078 Uiso 1 1 calc R
C69 C 0.3919(5) 0.1941(4) 0.2404(3) 0.0487(18) Uani 1 1 d .
H69A H 0.3774 0.2416 0.2396 0.073 Uiso 1 1 calc R
H69B H 0.4362 0.2064 0.2898 0.073 Uiso 1 1 calc R
H69C H 0.3203 0.1563 0.2314 0.073 Uiso 1 1 calc R
C70 C 1.0692(4) 0.2493(3) 0.3431(3) 0.0271(13) Uani 1 1 d .
C71 C 1.1845(4) 0.2703(3) 0.3618(3) 0.0332(14) Uani 1 1 d .
H71 H 1.2279 0.2871 0.3311 0.040 Uiso 1 1 calc R
C72 C 1.2369(5) 0.2671(3) 0.4247(3) 0.0431(17) Uani 1 1 d .
H72 H 1.3167 0.2828 0.4382 0.052 Uiso 1 1 calc R
C73 C 1.1751(5) 0.2413(3) 0.4683(3) 0.0414(16) Uani 1 1 d .
H73 H 1.2126 0.2371 0.5105 0.050 Uiso 1 1 calc R
C74 C 1.0580(5) 0.2213(3) 0.4514(3) 0.0349(15) Uani 1 1 d .
H74 H 1.0158 0.2043 0.4824 0.042 Uiso 1 1 calc R
C75 C 1.0030(4) 0.2264(3) 0.3892(3) 0.0265(13) Uani 1 1 d .
C76 C 0.6126(5) 0.2031(4) 0.4633(3) 0.0391(15) Uani 1 1 d .
H76 H 0.6651 0.2524 0.5022 0.047 Uiso 1 1 calc R
C77 C 0.4990(5) 0.2225(4) 0.4525(4) 0.0548(19) Uani 1 1 d .
H77A H 0.4423 0.1755 0.4167 0.082 Uiso 1 1 calc R
H77B H 0.5074 0.2620 0.4327 0.082 Uiso 1 1 calc R
H77C H 0.4751 0.2424 0.5012 0.082 Uiso 1 1 calc R
C78 C 0.6040(6) 0.1454(4) 0.4984(4) 0.060(2) Uani 1 1 d .
H78A H 0.5881 0.1693 0.5492 0.089 Uiso 1 1 calc R
H78B H 0.6752 0.1310 0.5014 0.089 Uiso 1 1 calc R
H78C H 0.5431 0.0989 0.4671 0.089 Uiso 1 1 calc R

loop_
_atom_site_aniso_label
_atom_site_aniso_U_11
_atom_site_aniso_U_22
_atom_site_aniso_U_33
_atom_site_aniso_U_23
_atom_site_aniso_U_13
_atom_site_aniso_U_12
Co1 0.0186(4) 0.0243(4) 0.0266(4) 0.0106(3) 0.0051(3) 0.0104(3)
Co2 0.0232(4) 0.0294(4) 0.0263(4) 0.0119(4) 0.0064(3) 0.0138(3)
Cr1 0.0184(5) 0.0251(5) 0.0252(5) 0.0098(4) 0.0056(4) 0.0101(4)
Cr2 0.0220(5) 0.0276(5) 0.0265(5) 0.0111(4) 0.0058(4) 0.0127(4)
P1 0.0243(8) 0.0266(8) 0.0286(9) 0.0113(7) 0.0063(6) 0.0110(6)
P2 0.0238(8) 0.0258(8) 0.0303(9) 0.0086(7) 0.0060(6) 0.0140(6)
P3 0.0196(7) 0.0291(8) 0.0288(9) 0.0127(7) 0.0027(6) 0.0104(6)
P4 0.0243(8) 0.0349(9) 0.0293(9) 0.0148(7) 0.0063(6) 0.0124(7)
P5 0.0332(9) 0.0302(9) 0.0327(9) 0.0088(7) 0.0101(7) 0.0172(7)
P6 0.0273(8) 0.0345(9) 0.0283(9) 0.0146(7) 0.0070(7) 0.0164(7)
N1 0.025(3) 0.021(2) 0.037(3) 0.011(2) 0.012(2) 0.014(2)
N2 0.014(2) 0.022(2) 0.020(2) 0.003(2) -0.0008(18) 0.0050(18)
N3 0.022(2) 0.029(3) 0.025(3) 0.007(2) 0.007(2) 0.016(2)
N4 0.012(2) 0.035(3) 0.032(3) 0.015(2) 0.002(2) 0.006(2)
N5 0.021(2) 0.037(3) 0.031(3) 0.019(2) 0.004(2) 0.010(2)
N6 0.024(2) 0.020(2) 0.022(3) 0.007(2) 0.0057(19) 0.012(2)
N7 0.031(3) 0.021(2) 0.033(3) 0.008(2) 0.007(2) 0.014(2)
N8 0.022(2) 0.031(3) 0.024(3) 0.005(2) 0.005(2) 0.014(2)
C1 0.030(3) 0.021(3) 0.032(3) 0.010(3) 0.010(3) 0.010(3)
C2 0.019(3) 0.027(3) 0.028(3) 0.011(3) 0.006(2) 0.006(2)
C3 0.019(3) 0.025(3) 0.031(3) 0.015(3) 0.005(2) 0.009(2)
C4 0.027(3) 0.025(3) 0.027(3) 0.008(3) 0.002(2) 0.009(2)
C5 0.035(3) 0.020(3) 0.043(4) 0.008(3) 0.005(3) 0.015(3)
C6 0.047(4) 0.037(4) 0.058(4) 0.016(3) 0.008(3) 0.028(3)
C7 0.040(4) 0.039(4) 0.062(5) 0.033(3) 0.004(3) 0.008(3)
C8 0.024(3) 0.037(3) 0.027(3) 0.011(3) 0.008(2) 0.013(3)
C9 0.034(4) 0.053(4) 0.045(4) 0.007(3) 0.012(3) 0.013(3)
C10 0.036(4) 0.042(4) 0.045(4) 0.014(3) 0.017(3) 0.017(3)
C11 0.027(3) 0.036(3) 0.037(4) 0.015(3) 0.011(3) 0.014(3)
C12 0.024(3) 0.056(4) 0.038(4) 0.024(3) -0.002(3) 0.008(3)
C13 0.020(3) 0.062(4) 0.049(4) 0.026(4) 0.005(3) 0.017(3)
C14 0.022(3) 0.041(4) 0.033(4) 0.011(3) 0.001(3) 0.015(3)
C15 0.024(3) 0.032(3) 0.031(3) 0.013(3) 0.010(3) 0.017(3)
C16 0.027(3) 0.021(3) 0.031(3) 0.008(3) 0.003(3) 0.013(3)
C17 0.034(3) 0.026(3) 0.044(4) 0.011(3) 0.011(3) 0.012(3)
C18 0.050(4) 0.029(3) 0.038(4) 0.004(3) 0.017(3) 0.029(3)
C19 0.037(4) 0.049(4) 0.043(4) 0.017(3) 0.022(3) 0.027(3)
C20 0.024(3) 0.036(3) 0.036(4) 0.015(3) 0.012(3) 0.015(3)
C21 0.024(3) 0.025(3) 0.027(3) 0.009(3) 0.010(2) 0.007(2)
C22 0.021(3) 0.038(3) 0.027(3) 0.011(3) 0.004(2) 0.009(3)
C23 0.027(3) 0.045(4) 0.029(4) 0.013(3) 0.013(3) 0.005(3)
C24 0.036(4) 0.034(3) 0.036(4) 0.020(3) 0.011(3) 0.006(3)
C25 0.033(3) 0.041(4) 0.032(4) 0.019(3) 0.009(3) 0.011(3)
C26 0.024(3) 0.025(3) 0.018(3) 0.006(2) 0.002(2) 0.010(2)
C27 0.024(3) 0.036(3) 0.033(3) 0.019(3) 0.004(2) 0.015(3)
C28 0.031(3) 0.034(3) 0.029(3) 0.011(3) 0.001(3) 0.008(3)
C29 0.037(4) 0.033(3) 0.042(4) 0.009(3) -0.011(3) 0.005(3)
C30 0.050(4) 0.049(4) 0.043(4) 0.008(3) 0.011(3) 0.031(3)
C31 0.023(3) 0.025(3) 0.037(4) 0.011(3) 0.003(3) 0.012(2)
C32 0.044(4) 0.041(4) 0.057(4) 0.024(3) -0.011(3) 0.012(3)
C33 0.025(3) 0.049(4) 0.059(4) 0.018(3) 0.016(3) 0.021(3)
C34 0.029(3) 0.026(3) 0.038(4) 0.018(3) 0.009(3) 0.011(3)
C35 0.034(4) 0.035(4) 0.057(4) 0.021(3) 0.012(3) 0.003(3)
C36 0.032(4) 0.050(4) 0.050(4) 0.021(3) 0.012(3) 0.015(3)
C37 0.047(4) 0.028(3) 0.027(3) 0.016(3) 0.012(3) 0.016(3)
C38 0.055(4) 0.048(4) 0.024(3) 0.021(3) 0.011(3) 0.022(3)
C39 0.043(4) 0.042(4) 0.034(4) 0.013(3) -0.003(3) 0.017(3)
C40 0.029(3) 0.036(3) 0.041(4) 0.023(3) 0.002(3) 0.011(3)
C41 0.054(4) 0.037(4) 0.045(4) 0.011(3) 0.009(3) 0.018(3)
C42 0.040(4) 0.039(4) 0.065(5) 0.027(4) -0.006(3) 0.001(3)
C43 0.024(3) 0.029(3) 0.024(3) 0.008(3) 0.001(2) 0.005(2)
C44 0.025(3) 0.032(3) 0.034(4) 0.014(3) 0.008(3) 0.007(3)
C45 0.023(3) 0.031(3) 0.030(3) 0.010(3) 0.004(3) 0.013(3)
C46 0.034(3) 0.032(3) 0.040(4) 0.015(3) 0.018(3) 0.021(3)
C47 0.040(4) 0.041(4) 0.047(4) 0.017(3) 0.012(3) 0.022(3)
C48 0.079(5) 0.042(4) 0.077(5) 0.017(4) 0.012(4) 0.037(4)
C49 0.047(4) 0.064(5) 0.084(6) 0.027(4) 0.022(4) 0.037(4)
C50 0.040(4) 0.037(4) 0.034(4) 0.009(3) 0.011(3) 0.017(3)
C51 0.053(4) 0.045(4) 0.041(4) 0.015(3) -0.009(3) 0.005(3)
C52 0.076(5) 0.061(5) 0.028(4) 0.006(3) 0.009(4) 0.015(4)
C53 0.038(4) 0.024(3) 0.034(4) 0.011(3) 0.013(3) 0.008(3)
C54 0.043(4) 0.036(4) 0.039(4) 0.019(3) 0.013(3) 0.009(3)
C55 0.033(4) 0.048(4) 0.044(4) 0.024(3) 0.014(3) 0.011(3)
C56 0.022(3) 0.037(4) 0.043(4) 0.016(3) 0.010(3) 0.012(3)
C57 0.030(3) 0.034(3) 0.026(3) 0.016(3) 0.009(3) 0.016(3)
C58 0.028(3) 0.034(3) 0.028(3) 0.009(3) 0.008(3) 0.017(3)
C59 0.035(4) 0.034(3) 0.039(4) 0.015(3) 0.014(3) 0.024(3)
C60 0.047(4) 0.030(3) 0.027(3) 0.015(3) 0.018(3) 0.018(3)
C61 0.029(3) 0.030(3) 0.028(3) 0.015(3) 0.007(3) 0.007(3)
C62 0.023(3) 0.029(3) 0.030(3) 0.015(3) 0.007(2) 0.012(3)
C63 0.018(3) 0.030(3) 0.032(3) 0.009(3) 0.001(2) 0.010(2)
C64 0.056(4) 0.046(4) 0.032(4) 0.021(3) 0.008(3) 0.023(3)
C65 0.072(5) 0.061(5) 0.053(5) 0.040(4) -0.007(4) -0.005(4)
C66 0.124(7) 0.061(5) 0.050(5) 0.030(4) 0.019(4) 0.061(5)
C67 0.025(3) 0.040(3) 0.030(3) 0.014(3) 0.009(3) 0.014(3)
C68 0.030(4) 0.076(5) 0.046(4) 0.022(4) 0.003(3) 0.017(3)
C69 0.030(4) 0.074(5) 0.049(4) 0.027(4) 0.012(3) 0.024(3)
C70 0.024(3) 0.027(3) 0.025(3) 0.006(3) 0.002(3) 0.009(3)
C71 0.019(3) 0.039(4) 0.038(4) 0.011(3) 0.003(3) 0.011(3)
C72 0.023(3) 0.058(4) 0.046(4) 0.017(4) 0.004(3) 0.017(3)
C73 0.037(4) 0.049(4) 0.039(4) 0.016(3) -0.001(3) 0.022(3)
C74 0.034(4) 0.036(3) 0.036(4) 0.012(3) 0.010(3) 0.015(3)
C75 0.024(3) 0.029(3) 0.029(3) 0.012(3) 0.005(3) 0.014(3)
C76 0.036(4) 0.065(4) 0.025(3) 0.022(3) 0.012(3) 0.023(3)
C77 0.039(4) 0.089(5) 0.050(4) 0.031(4) 0.020(3) 0.036(4)
C78 0.071(5) 0.086(5) 0.048(5) 0.045(4) 0.032(4) 0.032(4)

loop_
_atom_type_symbol
_atom_type_description
_atom_type_scat_dispersion_real
_atom_type_scat_dispersion_imag
_atom_type_scat_source
C C 0.0033 0.0016 'International Tables Vol C Tables 4.2.6.8 and 6.1.1.4'
H H 0.0000 0.0000 'International Tables Vol C Tables 4.2.6.8 and 6.1.1.4'
N N 0.0061 0.0033 'International Tables Vol C Tables 4.2.6.8 and 6.1.1.4'
P P 0.1023 0.0942 'International Tables Vol C Tables 4.2.6.8 and 6.1.1.4'
Cr Cr 0.3209 0.6236 'International Tables Vol C Tables 4.2.6.8 and 6.1.1.4'
Co Co 0.3494 0.9721 'International Tables Vol C Tables 4.2.6.8 and 6.1.1.4'

loop_
_geom_angle_atom_site_label_1
_geom_angle_atom_site_label_2
_geom_angle_atom_site_label_3
_geom_angle
Cr1 Co1 P1 91.36(5)
Cr1 Co1 P3 90.82(5)
P1 Co1 P3 119.08(6)
Cr1 Co1 P2 91.95(5)
P1 Co1 P2 119.71(6)
P3 Co1 P2 121.04(6)
Cr2 Co2 P6 90.47(5)
Cr2 Co2 P5 92.25(5)
P6 Co2 P5 117.91(6)
Cr2 Co2 P4 89.42(5)
P6 Co2 P4 120.64(6)
P5 Co2 P4 121.40(6)
N3 Cr1 N4 113.51(18)
N3 Cr1 N1 117.83(17)
N4 Cr1 N1 117.21(18)
N3 Cr1 Co1 101.71(12)
N4 Cr1 Co1 101.07(12)
N1 Cr1 Co1 101.45(13)
N3 Cr1 N2 77.91(16)
N4 Cr1 N2 78.96(16)
N1 Cr1 N2 78.90(16)
Co1 Cr1 N2 179.58(13)
N8 Cr2 N5 115.06(18)
N8 Cr2 N7 116.53(19)
N5 Cr2 N7 117.96(18)
N8 Cr2 Co2 100.31(12)
N5 Cr2 Co2 102.19(13)
N7 Cr2 Co2 100.14(13)
N8 Cr2 N6 79.71(16)
N5 Cr2 N6 78.97(17)
N7 Cr2 N6 78.69(16)
Co2 Cr2 N6 178.67(11)
C1 P1 C34 102.0(2)
C1 P1 C37 99.7(2)
C34 P1 C37 103.2(3)
C1 P1 Co1 108.12(18)
C34 P1 Co1 114.72(17)
C37 P1 Co1 125.76(18)
C8 P2 C4 99.4(2)
C8 P2 C5 104.7(3)
C4 P2 C5 99.0(2)
C8 P2 Co1 115.88(18)
C4 P2 Co1 107.73(16)
C5 P2 Co1 125.82(19)
C27 P3 C28 99.4(3)
C27 P3 C31 102.3(2)
C28 P3 C31 103.0(2)
C27 P3 Co1 107.90(17)
C28 P3 Co1 126.52(19)
C31 P3 Co1 114.34(18)
C43 P4 C76 100.6(2)
C43 P4 C40 99.3(2)
C76 P4 C40 103.3(3)
C43 P4 Co2 108.59(18)
C76 P4 Co2 114.82(19)
C40 P4 Co2 126.33(19)
C46 P5 C50 99.8(3)
C46 P5 C47 101.0(3)
C50 P5 C47 102.7(3)
C46 P5 Co2 105.98(17)
C50 P5 Co2 125.5(2)
C47 P5 Co2 117.88(19)
C63 P6 C67 103.3(2)
C63 P6 C64 98.7(3)
C67 P6 C64 104.2(3)
C63 P6 Co2 106.85(17)
C67 P6 Co2 110.80(18)
C64 P6 Co2 129.6(2)
C16 N1 C1 117.1(4)
C16 N1 Cr1 117.3(4)
C1 N1 Cr1 123.7(3)
C2 N2 C21 112.5(4)
C2 N2 C15 113.4(4)
C21 N2 C15 114.6(4)
C2 N2 Cr1 105.6(3)
C21 N2 Cr1 104.5(3)
C15 N2 Cr1 105.0(3)
C3 N3 C4 115.3(4)
C3 N3 Cr1 118.0(3)
C4 N3 Cr1 124.3(3)
C26 N4 C27 116.8(4)
C26 N4 Cr1 116.4(3)
C27 N4 Cr1 123.8(3)
C75 N5 C43 116.6(4)
C75 N5 Cr2 117.2(4)
C43 N5 Cr2 124.0(3)
C44 N6 C70 113.6(4)
C44 N6 C57 112.6(4)
C70 N6 C57 113.8(4)
C44 N6 Cr2 105.7(3)
C70 N6 Cr2 105.4(3)
C57 N6 Cr2 104.8(3)
C45 N7 C46 116.2(4)
C45 N7 Cr2 117.8(3)
C46 N7 Cr2 123.8(4)
C62 N8 C63 117.4(4)
C62 N8 Cr2 116.7(3)
C63 N8 Cr2 124.1(3)
N1 C1 P1 108.1(3)
N1 C1 H1A 110.1
P1 C1 H1A 110.1
N1 C1 H1B 110.1
P1 C1 H1B 110.1
H1A C1 H1B 108.4
C14 C2 C3 121.4(5)
C14 C2 N2 124.4(5)
C3 C2 N2 114.2(4)
N3 C3 C11 125.6(5)
N3 C3 C2 116.4(4)
C11 C3 C2 118.0(5)
N3 C4 P2 108.4(3)
N3 C4 H4A 110.0
P2 C4 H4A 110.0
N3 C4 H4B 110.0
P2 C4 H4B 110.0
H4A C4 H4B 108.4
C7 C5 C6 110.6(5)
C7 C5 P2 110.4(4)
C6 C5 P2 113.9(4)
C7 C5 H5 107.2
C6 C5 H5 107.2
P2 C5 H5 107.2
C5 C6 H6A 109.5
C5 C6 H6B 109.5
H6A C6 H6B 109.5
C5 C6 H6C 109.5
H6A C6 H6C 109.5
H6B C6 H6C 109.5
C5 C7 H7C 109.5
C5 C7 H7D 109.5
H7C C7 H7D 109.5
C5 C7 H7E 109.5
H7C C7 H7E 109.5
H7D C7 H7E 109.5
C9 C8 C10 110.8(4)
C9 C8 P2 116.2(4)
C10 C8 P2 112.3(4)
C9 C8 H8 105.5
C10 C8 H8 105.5
P2 C8 H8 105.5
C8 C9 H9A 109.5
C8 C9 H9B 109.5
H9A C9 H9B 109.5
C8 C9 H9C 109.5
H9A C9 H9C 109.5
H9B C9 H9C 109.5
C8 C10 H10A 109.5
C8 C10 H10B 109.5
H10A C10 H10B 109.5
C8 C10 H10C 109.5
H10A C10 H10C 109.5
H10B C10 H10C 109.5
C12 C11 C3 119.6(5)
C12 C11 H11 120.2
C3 C11 H11 120.2
C13 C12 C11 121.0(5)
C13 C12 H12 119.5
C11 C12 H12 119.5
C12 C13 C14 119.8(5)
C12 C13 H13 120.1
C14 C13 H13 120.1
C2 C14 C13 120.0(5)
C2 C14 H14 120.0
C13 C14 H14 120.0
C20 C15 C16 121.4(5)
C20 C15 N2 123.7(5)
C16 C15 N2 114.8(4)
N1 C16 C15 117.1(4)
N1 C16 C17 126.0(5)
C15 C16 C17 117.0(5)
C18 C17 C16 120.8(5)
C18 C17 H17 119.6
C16 C17 H17 119.6
C19 C18 C17 121.3(5)
C19 C18 H18 119.4
C17 C18 H18 119.4
C18 C19 C20 119.2(5)
C18 C19 H19 120.4
C20 C19 H19 120.4
C19 C20 C15 120.2(5)
C19 C20 H20 119.9
C15 C20 H20 119.9
C22 C21 C26 120.6(5)
C22 C21 N2 123.9(5)
C26 C21 N2 115.4(5)
C21 C22 C23 121.8(5)
C21 C22 H22 119.1
C23 C22 H22 119.1
C24 C23 C22 118.5(5)
C24 C23 H23 120.8
C22 C23 H23 120.8
C23 C24 C25 121.1(6)
C23 C24 H24 119.5
C25 C24 H24 119.5
C24 C25 C26 120.8(5)
C24 C25 H25 119.6
C26 C25 H25 119.6
N4 C26 C25 125.9(5)
N4 C26 C21 116.7(5)
C25 C26 C21 117.3(5)
N4 C27 P3 107.1(3)
N4 C27 H27A 110.3
P3 C27 H27A 110.3
N4 C27 H27B 110.3
P3 C27 H27B 110.3
H27A C27 H27B 108.5
C29 C28 C30 110.1(5)
C29 C28 P3 113.3(4)
C30 C28 P3 111.1(4)
C29 C28 H28 107.4
C30 C28 H28 107.4
P3 C28 H28 107.4
C28 C29 H29A 109.5
C28 C29 H29B 109.5
H29A C29 H29B 109.5
C28 C29 H29C 109.5
H29A C29 H29C 109.5
H29B C29 H29C 109.5
C28 C30 H30A 109.5
C28 C30 H30B 109.5
H30A C30 H30B 109.5
C28 C30 H30C 109.5
H30A C30 H30C 109.5
H30B C30 H30C 109.5
C32 C31 C33 112.3(5)
C32 C31 P3 116.3(4)
C33 C31 P3 111.1(4)
C32 C31 H31 105.4
C33 C31 H31 105.4
P3 C31 H31 105.4
C31 C32 H32A 109.5
C31 C32 H32B 109.5
H32A C32 H32B 109.5
C31 C32 H32C 109.5
H32A C32 H32C 109.5
H32B C32 H32C 109.5
C31 C33 H33A 109.5
C31 C33 H33B 109.5
H33A C33 H33B 109.5
C31 C33 H33C 109.5
H33A C33 H33C 109.5
H33B C33 H33C 109.5
C35 C34 C36 111.2(5)
C35 C34 P1 116.6(4)
C36 C34 P1 111.2(4)
C35 C34 H34 105.7
C36 C34 H34 105.7
P1 C34 H34 105.7
C34 C35 H35A 109.5
C34 C35 H35B 109.5
H35A C35 H35B 109.5
C34 C35 H35C 109.5
H35A C35 H35C 109.5
H35B C35 H35C 109.5
C34 C36 H36A 109.5
C34 C36 H36B 109.5
H36A C36 H36B 109.5
C34 C36 H36C 109.5
H36A C36 H36C 109.5
H36B C36 H36C 109.5
C38 C37 C39 110.2(5)
C38 C37 P1 114.2(4)
C39 C37 P1 110.1(4)
C38 C37 H37 107.3
C39 C37 H37 107.3
P1 C37 H37 107.3
C37 C38 H38A 109.5
C37 C38 H38B 109.5
H38A C38 H38B 109.5
C37 C38 H38C 109.5
H38A C38 H38C 109.5
H38B C38 H38C 109.5
C37 C39 H39A 109.5
C37 C39 H39B 109.5
H39A C39 H39B 109.5
C37 C39 H39C 109.5
H39A C39 H39C 109.5
H39B C39 H39C 109.5
C41 C40 C42 111.7(5)
C41 C40 P4 111.7(4)
C42 C40 P4 112.9(4)
C41 C40 H40 106.7
C42 C40 H40 106.7
P4 C40 H40 106.7
C40 C41 H41A 109.5
C40 C41 H41B 109.5
H41A C41 H41B 109.5
C40 C41 H41C 109.5
H41A C41 H41C 109.5
H41B C41 H41C 109.5
C40 C42 H42A 109.5
C40 C42 H42B 109.5
H42A C42 H42B 109.5
C40 C42 H42C 109.5
H42A C42 H42C 109.5
H42B C42 H42C 109.5
N5 C43 P4 106.0(3)
N5 C43 H43A 110.5
P4 C43 H43A 110.5
N5 C43 H43B 110.5
P4 C43 H43B 110.5
H43A C43 H43B 108.7
C56 C44 C45 121.0(5)
C56 C44 N6 124.0(5)
C45 C44 N6 115.0(5)
N7 C45 C53 126.5(5)
N7 C45 C44 115.9(5)
C53 C45 C44 117.5(5)
N7 C46 P5 107.5(4)
N7 C46 H46A 110.2
P5 C46 H46A 110.2
N7 C46 H46B 110.2
P5 C46 H46B 110.2
H46A C46 H46B 108.5
C48 C47 C49 111.6(5)
C48 C47 P5 115.5(4)
C49 C47 P5 111.6(4)
C48 C47 H47 105.8
C49 C47 H47 105.8
P5 C47 H47 105.8
C47 C48 H48A 109.5
C47 C48 H48B 109.5
H48A C48 H48B 109.5
C47 C48 H48C 109.5
H48A C48 H48C 109.5
H48B C48 H48C 109.5
C47 C49 H49A 109.5
C47 C49 H49B 109.5
H49A C49 H49B 109.5
C47 C49 H49C 109.5
H49A C49 H49C 109.5
H49B C49 H49C 109.5
C51 C50 C52 110.0(5)
C51 C50 P5 109.5(4)
C52 C50 P5 113.0(4)
C51 C50 H50 108.0
C52 C50 H50 108.0
P5 C50 H50 108.0
C50 C51 H51A 109.5
C50 C51 H51B 109.5
H51A C51 H51B 109.5
C50 C51 H51C 109.5
H51A C51 H51C 109.5
H51B C51 H51C 109.5
C50 C52 H52A 109.5
C50 C52 H52B 109.5
H52A C52 H52B 109.5
C50 C52 H52C 109.5
H52A C52 H52C 109.5
H52B C52 H52C 109.5
C54 C53 C45 120.5(5)
C54 C53 H53 119.8
C45 C53 H53 119.8
C55 C54 C53 121.7(6)
C55 C54 H54 119.2
C53 C54 H54 119.2
C54 C55 C56 119.0(6)
C54 C55 H55 120.5
C56 C55 H55 120.5
C44 C56 C55 120.4(5)
C44 C56 H56 119.8
C55 C56 H56 119.8
C58 C57 C62 121.5(5)
C58 C57 N6 123.1(5)
C62 C57 N6 115.3(4)
C57 C58 C59 120.3(5)
C57 C58 H58 119.8
C59 C58 H58 119.8
C58 C59 C60 119.3(5)
C58 C59 H59 120.3
C60 C59 H59 120.3
C59 C60 C61 121.1(5)
C59 C60 H60 119.5
C61 C60 H60 119.5
C62 C61 C60 119.5(5)
C62 C61 H61 120.3
C60 C61 H61 120.3
N8 C62 C61 125.0(5)
N8 C62 C57 117.0(5)
C61 C62 C57 118.0(5)
N8 C63 P6 105.5(3)
N8 C63 H63A 110.6
P6 C63 H63A 110.6
N8 C63 H63B 110.6
P6 C63 H63B 110.6
H63A C63 H63B 108.8
C65 C64 C66 111.8(6)
C65 C64 P6 112.0(4)
C66 C64 P6 112.0(4)
C65 C64 H64 106.9
C66 C64 H64 106.9
P6 C64 H64 106.9
C64 C65 H65A 109.5
C64 C65 H65B 109.5
H65A C65 H65B 109.5
C64 C65 H65C 109.5
H65A C65 H65C 109.5
H65B C65 H65C 109.5
C64 C66 H66A 109.5
C64 C66 H66B 109.5
H66A C66 H66B 109.5
C64 C66 H66C 109.5
H66A C66 H66C 109.5
H66B C66 H66C 109.5
C69 C67 C68 111.0(4)
C69 C67 P6 110.9(4)
C68 C67 P6 117.6(4)
C69 C67 H67 105.4
C68 C67 H67 105.4
P6 C67 H67 105.4
C67 C68 H68A 109.5
C67 C68 H68B 109.5
H68A C68 H68B 109.5
C67 C68 H68C 109.5
H68A C68 H68C 109.5
H68B C68 H68C 109.5
C67 C69 H69A 109.5
C67 C69 H69B 109.5
H69A C69 H69B 109.5
C67 C69 H69C 109.5
H69A C69 H69C 109.5
H69B C69 H69C 109.5
C71 C70 C75 121.0(5)
C71 C70 N6 124.6(5)
C75 C70 N6 114.3(4)
C72 C71 C70 119.7(6)
C72 C71 H71 120.1
C70 C71 H71 120.1
C71 C72 C73 120.6(6)
C71 C72 H72 119.7
C73 C72 H72 119.7
C72 C73 C74 120.6(6)
C72 C73 H73 119.7
C74 C73 H73 119.7
C75 C74 C73 119.8(6)
C75 C74 H74 120.1
C73 C74 H74 120.1
N5 C75 C74 125.2(5)
N5 C75 C70 116.7(5)
C74 C75 C70 118.1(5)
C78 C76 C77 110.7(5)
C78 C76 P4 117.1(4)
C77 C76 P4 111.8(4)
C78 C76 H76 105.4
C77 C76 H76 105.4
P4 C76 H76 105.4
C76 C77 H77A 109.5
C76 C77 H77B 109.5
H77A C77 H77B 109.5
C76 C77 H77C 109.5
H77A C77 H77C 109.5
H77B C77 H77C 109.5
C76 C78 H78A 109.5
C76 C78 H78B 109.5
H78A C78 H78B 109.5
C76 C78 H78C 109.5
H78A C78 H78C 109.5
H78B C78 H78C 109.5

loop_
_geom_bond_atom_site_label_1
_geom_bond_atom_site_label_2
_geom_bond_distance
Co1 Cr1 2.1454(11)
Co1 P1 2.2083(16)
Co1 P3 2.2171(16)
Co1 P2 2.2213(15)
Co2 Cr2 2.1349(11)
Co2 P6 2.2093(16)
Co2 P5 2.2128(16)
Co2 P4 2.2183(17)
Cr1 N3 1.915(4)
Cr1 N4 1.921(4)
Cr1 N1 1.925(4)
Cr1 N2 2.226(4)
Cr2 N8 1.924(4)
Cr2 N5 1.925(4)
Cr2 N7 1.926(4)
Cr2 N6 2.216(4)
P1 C1 1.836(5)
P1 C34 1.843(5)
P1 C37 1.846(5)
P2 C8 1.834(5)
P2 C4 1.848(5)
P2 C5 1.855(5)
P3 C27 1.821(5)
P3 C28 1.852(5)
P3 C31 1.855(5)
P4 C43 1.844(5)
P4 C76 1.849(5)
P4 C40 1.850(5)
P5 C46 1.836(6)
P5 C50 1.841(6)
P5 C47 1.862(5)
P6 C63 1.829(5)
P6 C67 1.849(5)
P6 C64 1.856(6)
N1 C16 1.375(6)
N1 C1 1.449(6)
N2 C2 1.445(6)
N2 C21 1.454(6)
N2 C15 1.460(6)
N3 C3 1.380(6)
N3 C4 1.449(6)
N4 C26 1.364(6)
N4 C27 1.466(6)
N5 C75 1.383(6)
N5 C43 1.437(6)
N6 C44 1.455(6)
N6 C70 1.460(6)
N6 C57 1.469(6)
N7 C45 1.386(6)
N7 C46 1.466(6)
N8 C62 1.385(6)
N8 C63 1.458(6)
C1 H1A 0.9900
C1 H1B 0.9900
C2 C14 1.366(6)
C2 C3 1.400(7)
C3 C11 1.399(7)
C4 H4A 0.9900
C4 H4B 0.9900
C5 C7 1.515(8)
C5 C6 1.534(7)
C5 H5 1.0000
C6 H6A 0.9800
C6 H6B 0.9800
C6 H6C 0.9800
C7 H7C 0.9800
C7 H7D 0.9800
C7 H7E 0.9800
C8 C9 1.525(7)
C8 C10 1.541(7)
C8 H8 1.0000
C9 H9A 0.9800
C9 H9B 0.9800
C9 H9C 0.9800
C10 H10A 0.9800
C10 H10B 0.9800
C10 H10C 0.9800
C11 C12 1.389(7)
C11 H11 0.9500
C12 C13 1.371(7)
C12 H12 0.9500
C13 C14 1.378(7)
C13 H13 0.9500
C14 H14 0.9500
C15 C20 1.388(7)
C15 C16 1.404(7)
C16 C17 1.405(6)
C17 C18 1.382(7)
C17 H17 0.9500
C18 C19 1.375(8)
C18 H18 0.9500
C19 C20 1.381(7)
C19 H19 0.9500
C20 H20 0.9500
C21 C22 1.364(7)
C21 C26 1.408(6)
C22 C23 1.379(7)
C22 H22 0.9500
C23 C24 1.375(7)
C23 H23 0.9500
C24 C25 1.382(7)
C24 H24 0.9500
C25 C26 1.398(7)
C25 H25 0.9500
C27 H27A 0.9900
C27 H27B 0.9900
C28 C29 1.517(7)
C28 C30 1.539(7)
C28 H28 1.0000
C29 H29A 0.9800
C29 H29B 0.9800
C29 H29C 0.9800
C30 H30A 0.9800
C30 H30B 0.9800
C30 H30C 0.9800
C31 C32 1.511(7)
C31 C33 1.524(7)
C31 H31 1.0000
C32 H32A 0.9800
C32 H32B 0.9800
C32 H32C 0.9800
C33 H33A 0.9800
C33 H33B 0.9800
C33 H33C 0.9800
C34 C35 1.536(7)
C34 C36 1.537(7)
C34 H34 1.0000
C35 H35A 0.9800
C35 H35B 0.9800
C35 H35C 0.9800
C36 H36A 0.9800
C36 H36B 0.9800
C36 H36C 0.9800
C37 C38 1.513(7)
C37 C39 1.536(7)
C37 H37 1.0000
C38 H38A 0.9800
C38 H38B 0.9800
C38 H38C 0.9800
C39 H39A 0.9800
C39 H39B 0.9800
C39 H39C 0.9800
C40 C41 1.520(7)
C40 C42 1.526(7)
C40 H40 1.0000
C41 H41A 0.9800
C41 H41B 0.9800
C41 H41C 0.9800
C42 H42A 0.9800
C42 H42B 0.9800
C42 H42C 0.9800
C43 H43A 0.9900
C43 H43B 0.9900
C44 C56 1.364(7)
C44 C45 1.411(7)
C45 C53 1.389(7)
C46 H46A 0.9900
C46 H46B 0.9900
C47 C48 1.513(8)
C47 C49 1.521(8)
C47 H47 1.0000
C48 H48A 0.9800
C48 H48B 0.9800
C48 H48C 0.9800
C49 H49A 0.9800
C49 H49B 0.9800
C49 H49C 0.9800
C50 C51 1.533(7)
C50 C52 1.535(8)
C50 H50 1.0000
C51 H51A 0.9800
C51 H51B 0.9800
C51 H51C 0.9800
C52 H52A 0.9800
C52 H52B 0.9800
C52 H52C 0.9800
C53 C54 1.373(7)
C53 H53 0.9500
C54 C55 1.363(7)
C54 H54 0.9500
C55 C56 1.387(7)
C55 H55 0.9500
C56 H56 0.9500
C57 C58 1.366(6)
C57 C62 1.403(7)
C58 C59 1.372(7)
C58 H58 0.9500
C59 C60 1.378(7)
C59 H59 0.9500
C60 C61 1.398(7)
C60 H60 0.9500
C61 C62 1.390(7)
C61 H61 0.9500
C63 H63A 0.9900
C63 H63B 0.9900
C64 C65 1.525(8)
C64 C66 1.532(7)
C64 H64 1.0000
C65 H65A 0.9800
C65 H65B 0.9800
C65 H65C 0.9800
C66 H66A 0.9800
C66 H66B 0.9800
C66 H66C 0.9800
C67 C69 1.525(7)
C67 C68 1.526(7)
C67 H67 1.0000
C68 H68A 0.9800
C68 H68B 0.9800
C68 H68C 0.9800
C69 H69A 0.9800
C69 H69B 0.9800
C69 H69C 0.9800
C70 C71 1.373(7)
C70 C75 1.415(7)
C71 C72 1.370(7)
C71 H71 0.9500
C72 C73 1.372(8)
C72 H72 0.9500
C73 C74 1.393(7)
C73 H73 0.9500
C74 C75 1.390(7)
C74 H74 0.9500
C76 C78 1.522(8)
C76 C77 1.543(7)
C76 H76 1.0000
C77 H77A 0.9800
C77 H77B 0.9800
C77 H77C 0.9800
C78 H78A 0.9800
C78 H78B 0.9800
C78 H78C 0.9800
